data_7000756
loop_
_publ_author_name
'Schneider, Matthias N.'
'Seibald, Markus'
'Oeckler, Oliver'

_publ_section_title
;
 A new series of long-range ordered metastable phases in the system
 M--Sb--Te (M = Ge, Ag)
;
_journal_issue 11
_journal_name_full 'Dalton Transactions'
_journal_page_first 2004
_journal_page_last 2011
_journal_paper_doi 10.1039/b814000f
_journal_year 2009
_chemical_formula_sum 'Ge4.71 Sb31.29 Te15'
_chemical_formula_weight 6065.95
_chemical_name_systematic
; 
 germanium antimony telluride 
;
_space_group_IT_number 166
_symmetry_cell_setting trigonal
_symmetry_space_group_name_Hall '-R 3 2"'
_symmetry_space_group_name_H-M 'R -3 m :H'
_atom_sites_solution_hydrogens none
_atom_sites_solution_primary direct
_atom_sites_solution_secondary difmap
_audit_creation_method SHELXL-97
_cell_angle_alpha 90.00
_cell_angle_beta 90.00
_cell_angle_gamma 120.00
_cell_formula_units_Z 1
_cell_length_a 4.2580(10)
_cell_length_b 4.2580(10)
_cell_length_c 97.23(2)
_cell_measurement_reflns_used 758
_cell_measurement_temperature 293(2)
_cell_measurement_theta_max 27.0
_cell_measurement_theta_min 2.5
_cell_volume 1526.7(6)
_computing_cell_refinement 'IPDS software package (Stoe, 2002)'
_computing_data_collection 'IPDS software package (Stoe, 2002)'
_computing_data_reduction 'X-Area (Stoe, 2002)'
_computing_molecular_graphics 'Diamond 3.1'
_computing_structure_refinement 'SHELXL-97 (Sheldrick, 1997)'
_computing_structure_solution 'SHELXS-97 (Sheldrick, 1990)'
_diffrn_ambient_temperature 293(2)
_diffrn_measured_fraction_theta_full 0.961
_diffrn_measured_fraction_theta_max 0.961
_diffrn_radiation_monochromator graphite
_diffrn_radiation_source 'fine-focus sealed tube'
_diffrn_radiation_type MoK\a
_diffrn_radiation_wavelength 0.71073
_diffrn_reflns_av_R_equivalents 0.0690
_diffrn_reflns_av_sigmaI/netI 0.0288
_diffrn_reflns_limit_h_max 5
_diffrn_reflns_limit_h_min -5
_diffrn_reflns_limit_k_max 5
_diffrn_reflns_limit_k_min -5
_diffrn_reflns_limit_l_max 120
_diffrn_reflns_limit_l_min -120
_diffrn_reflns_number 3700
_diffrn_reflns_theta_full 26.76
_diffrn_reflns_theta_max 26.76
_diffrn_reflns_theta_min 2.51
_diffrn_standards_decay_% 0
_diffrn_standards_interval_count 0
_diffrn_standards_interval_time 0
_diffrn_standards_number 0
_exptl_absorpt_coefficient_mu 22.880
_exptl_absorpt_correction_T_max 0.319
_exptl_absorpt_correction_T_min 0.118
_exptl_absorpt_correction_type multi-scan
_exptl_absorpt_process_details 'from equivalents, scaled'
_exptl_crystal_colour metallic_dark_grey
_exptl_crystal_density_diffrn 6.598
_exptl_crystal_density_method 'not measured'
_exptl_crystal_description block
_exptl_crystal_F_000 2526.5
_exptl_crystal_size_max 0.16
_exptl_crystal_size_mid 0.08
_exptl_crystal_size_min 0.05
_refine_diff_density_max 2.764
_refine_diff_density_min -2.681
_refine_diff_density_rms 0.322
_refine_ls_extinction_method none
_refine_ls_goodness_of_fit_ref 1.286
_refine_ls_hydrogen_treatment none
_refine_ls_matrix_type full
_refine_ls_number_parameters 29
_refine_ls_number_reflns 513
_refine_ls_number_restraints 0
_refine_ls_restrained_S_all 1.286
_refine_ls_R_factor_all 0.0570
_refine_ls_R_factor_gt 0.0438
_refine_ls_shift/su_max 0.002
_refine_ls_shift/su_mean 0.000
_refine_ls_structure_factor_coef Fsqd
_refine_ls_weighting_details 'calc w=1/[\s^2^(Fo^2^)+(0.0469P)^2^+17.0000P] where P=(Fo^2^+2Fc^2^)/3'
_refine_ls_weighting_scheme calc
_refine_ls_wR_factor_gt 0.1037
_refine_ls_wR_factor_ref 0.1100
_reflns_number_gt 385
_reflns_number_total 513
_reflns_threshold_expression >2sigma(I)
_cod_data_source_file b814000f.txt
_cod_data_source_block 018_m
_cod_original_sg_symbol_H-M R-3m
_cod_database_code 7000756

loop_
_symmetry_equiv_pos_as_xyz
'x, y, z'
'-y, x-y, z'
'-x+y, -x, z'
'y, x, -z'
'x-y, -y, -z'
'-x, -x+y, -z'
'x+2/3, y+1/3, z+1/3'
'-y+2/3, x-y+1/3, z+1/3'
'-x+y+2/3, -x+1/3, z+1/3'
'y+2/3, x+1/3, -z+1/3'
'x-y+2/3, -y+1/3, -z+1/3'
'-x+2/3, -x+y+1/3, -z+1/3'
'x+1/3, y+2/3, z+2/3'
'-y+1/3, x-y+2/3, z+2/3'
'-x+y+1/3, -x+2/3, z+2/3'
'y+1/3, x+2/3, -z+2/3'
'x-y+1/3, -y+2/3, -z+2/3'
'-x+1/3, -x+y+2/3, -z+2/3'
'-x, -y, -z'
'y, -x+y, -z'
'x-y, x, -z'
'-y, -x, z'
'-x+y, y, z'
'x, x-y, z'
'-x+2/3, -y+1/3, -z+1/3'
'y+2/3, -x+y+1/3, -z+1/3'
'x-y+2/3, x+1/3, -z+1/3'
'-y+2/3, -x+1/3, z+1/3'
'-x+y+2/3, y+1/3, z+1/3'
'x+2/3, x-y+1/3, z+1/3'
'-x+1/3, -y+2/3, -z+2/3'
'y+1/3, -x+y+2/3, -z+2/3'
'x-y+1/3, x+2/3, -z+2/3'
'-y+1/3, -x+2/3, z+2/3'
'-x+y+1/3, y+2/3, z+2/3'
'x+1/3, x-y+2/3, z+2/3'

loop_
_atom_site_label
_atom_site_type_symbol
_atom_site_fract_x
_atom_site_fract_y
_atom_site_fract_z
_atom_site_U_iso_or_equiv
_atom_site_adp_type
_atom_site_occupancy
_atom_site_symmetry_multiplicity
_atom_site_calc_flag
_atom_site_refinement_flags
_atom_site_disorder_assembly
_atom_site_disorder_group
Te1 Te 0.0000 0.0000 0.0000 0.0144(4) Uani 1 12 d S . .
Sb1 Sb 0.0000 0.0000 0.351797(17) 0.0263(7) Uani 0.443(19) 6 d SP . .
Ge1 Ge 0.0000 0.0000 0.351797(17) 0.0263(7) Uani 0.557(19) 6 d SP . .
Te2 Te 0.0000 0.0000 0.702715(13) 0.0179(4) Uani 1 6 d S . .
Sb2 Sb 0.0000 0.0000 0.058591(17) 0.0264(6) Uani 0.772(19) 6 d SP . .
Ge2 Ge 0.0000 0.0000 0.058591(17) 0.0264(6) Uani 0.228(19) 6 d SP . .
Te3 Te 0.0000 0.0000 0.407901(16) 0.0227(4) Uani 1 6 d S . .
Sb3 Sb 0.0000 0.0000 0.765985(12) 0.0184(4) Uani 1 6 d S . .
Sb4 Sb 0.0000 0.0000 0.115051(13) 0.0184(4) Uani 1 6 d S . .
Sb5 Sb 0.0000 0.0000 0.472209(10) 0.0147(4) Uani 1 6 d S . .
Sb6 Sb 0.0000 0.0000 0.821361(10) 0.0121(4) Uani 1 6 d S . .

loop_
_atom_site_aniso_label
_atom_site_aniso_U_11
_atom_site_aniso_U_22
_atom_site_aniso_U_33
_atom_site_aniso_U_23
_atom_site_aniso_U_13
_atom_site_aniso_U_12
Te1 0.0153(6) 0.0153(6) 0.0126(7) 0.000 0.000 0.0076(3)
Sb1 0.0254(8) 0.0254(8) 0.0282(10) 0.000 0.000 0.0127(4)
Ge1 0.0254(8) 0.0254(8) 0.0282(10) 0.000 0.000 0.0127(4)
Te2 0.0165(5) 0.0165(5) 0.0206(6) 0.000 0.000 0.0083(2)
Sb2 0.0184(7) 0.0184(7) 0.0423(11) 0.000 0.000 0.0092(4)
Ge2 0.0184(7) 0.0184(7) 0.0423(11) 0.000 0.000 0.0092(4)
Te3 0.0153(5) 0.0153(5) 0.0375(8) 0.000 0.000 0.0077(2)
Sb3 0.0143(5) 0.0143(5) 0.0265(7) 0.000 0.000 0.0072(2)
Sb4 0.0152(5) 0.0152(5) 0.0249(7) 0.000 0.000 0.0076(2)
Sb5 0.0138(5) 0.0138(5) 0.0166(7) 0.000 0.000 0.0069(2)
Sb6 0.0110(5) 0.0110(5) 0.0144(6) 0.000 0.000 0.0055(2)

loop_
_atom_type_symbol
_atom_type_description
_atom_type_scat_dispersion_real
_atom_type_scat_dispersion_imag
_atom_type_scat_source
Ge Ge 0.1547 1.8001 'International Tables Vol C Tables 4.2.6.8 and 6.1.1.4'
Sb Sb -0.5866 1.5461 'International Tables Vol C Tables 4.2.6.8 and 6.1.1.4'
Te Te -0.5308 1.6751 'International Tables Vol C Tables 4.2.6.8 and 6.1.1.4'

loop_
_geom_angle_atom_site_label_1
_geom_angle_atom_site_label_2
_geom_angle_atom_site_label_3
_geom_angle
_geom_angle_site_symmetry_1
_geom_angle_site_symmetry_3
_geom_angle_publ_flag
Ge1 Te1 Ge1 180.00(5) 25_445 13_554 ?
Ge1 Te1 Sb1 180.00(5) 13_554 25_445 ?
Ge1 Te1 Sb1 180.00(5) 25_445 13_554 ?
Sb1 Te1 Sb1 180.00(5) 25_445 13_554 ?
Ge1 Te1 Ge1 88.76(4) 25_445 25 ?
Ge1 Te1 Ge1 91.24(4) 13_554 25 ?
Sb1 Te1 Ge1 88.76(4) 25_445 25 ?
Sb1 Te1 Ge1 91.24(4) 13_554 25 ?
Ge1 Te1 Sb1 91.24(4) 25_445 13_444 ?
Ge1 Te1 Sb1 88.76(4) 13_554 13_444 ?
Sb1 Te1 Sb1 91.24(4) 25_445 13_444 ?
Sb1 Te1 Sb1 88.76(4) 13_554 13_444 ?
Ge1 Te1 Sb1 180.00(5) 25 13_444 ?
Ge1 Te1 Sb1 88.76(4) 25_445 25 ?
Ge1 Te1 Sb1 91.24(4) 13_554 25 ?
Sb1 Te1 Sb1 88.76(4) 25_445 25 ?
Sb1 Te1 Sb1 91.24(4) 13_554 25 ?
Sb1 Te1 Sb1 180.00(5) 13_444 25 ?
Ge1 Te1 Ge1 91.24(4) 25_445 13_444 ?
Ge1 Te1 Ge1 88.76(4) 13_554 13_444 ?
Sb1 Te1 Ge1 91.24(4) 25_445 13_444 ?
Sb1 Te1 Ge1 88.76(4) 13_554 13_444 ?
Ge1 Te1 Ge1 180.00(5) 25 13_444 ?
Sb1 Te1 Ge1 180.00(5) 25 13_444 ?
Ge1 Te1 Sb1 88.76(4) 25_445 25_455 ?
Ge1 Te1 Sb1 91.24(4) 13_554 25_455 ?
Sb1 Te1 Sb1 88.76(4) 25_445 25_455 ?
Sb1 Te1 Sb1 91.24(4) 13_554 25_455 ?
Ge1 Te1 Sb1 88.76(4) 25 25_455 ?
Sb1 Te1 Sb1 91.24(4) 13_444 25_455 ?
Sb1 Te1 Sb1 88.76(4) 25 25_455 ?
Ge1 Te1 Sb1 91.24(4) 13_444 25_455 ?
Ge1 Te1 Sb1 91.24(4) 25_445 13_544 ?
Ge1 Te1 Sb1 88.76(4) 13_554 13_544 ?
Sb1 Te1 Sb1 91.24(4) 25_445 13_544 ?
Sb1 Te1 Sb1 88.76(4) 13_554 13_544 ?
Ge1 Te1 Sb1 91.24(4) 25 13_544 ?
Sb1 Te1 Sb1 88.76(4) 13_444 13_544 ?
Sb1 Te1 Sb1 91.24(4) 25 13_544 ?
Ge1 Te1 Sb1 88.76(4) 13_444 13_544 ?
Sb1 Te1 Sb1 180.00(5) 25_455 13_544 ?
Ge1 Te1 Ge1 91.24(4) 25_445 13_544 ?
Ge1 Te1 Ge1 88.76(4) 13_554 13_544 ?
Sb1 Te1 Ge1 91.24(4) 25_445 13_544 ?
Sb1 Te1 Ge1 88.76(4) 13_554 13_544 ?
Ge1 Te1 Ge1 91.24(4) 25 13_544 ?
Sb1 Te1 Ge1 88.76(4) 13_444 13_544 ?
Sb1 Te1 Ge1 91.24(4) 25 13_544 ?
Ge1 Te1 Ge1 88.76(4) 13_444 13_544 ?
Sb1 Te1 Ge1 180.00(5) 25_455 13_544 ?
Ge1 Te1 Ge1 88.76(4) 25_445 25_455 ?
Ge1 Te1 Ge1 91.24(4) 13_554 25_455 ?
Sb1 Te1 Ge1 88.76(4) 25_445 25_455 ?
Sb1 Te1 Ge1 91.24(4) 13_554 25_455 ?
Ge1 Te1 Ge1 88.76(4) 25 25_455 ?
Sb1 Te1 Ge1 91.24(4) 13_444 25_455 ?
Sb1 Te1 Ge1 88.76(4) 25 25_455 ?
Ge1 Te1 Ge1 91.24(4) 13_444 25_455 ?
Sb1 Te1 Ge1 180.00(5) 13_544 25_455 ?
Ge1 Te1 Ge1 180.00(5) 13_544 25_455 ?
Te2 Sb1 Te2 90.64(5) 13_554 13_444 ?
Te2 Sb1 Te2 90.63(5) 13_554 13_544 ?
Te2 Sb1 Te2 90.63(5) 13_444 13_544 ?
Te2 Sb1 Te1 178.68(6) 13_554 7_445 ?
Te2 Sb1 Te1 90.31(1) 13_444 7_445 ?
Te2 Sb1 Te1 90.31(1) 13_544 7_445 ?
Te2 Sb1 Te1 90.31(1) 13_554 7 ?
Te2 Sb1 Te1 178.68(6) 13_444 7 ?
Te2 Sb1 Te1 90.31(1) 13_544 7 ?
Te1 Sb1 Te1 88.76(4) 7_445 7 ?
Te2 Sb1 Te1 90.31(1) 13_554 7_455 ?
Te2 Sb1 Te1 90.31(1) 13_444 7_455 ?
Te2 Sb1 Te1 178.68(6) 13_544 7_455 ?
Te1 Sb1 Te1 88.76(4) 7_445 7_455 ?
Te1 Sb1 Te1 88.76(4) 7 7_455 ?
Ge1 Te2 Ge1 90.64(5) 7_445 7 ?
Sb1 Te2 Ge1 90.64(5) 7_445 7 ?
Ge1 Te2 Sb1 90.64(5) 7_445 7 ?
Sb1 Te2 Sb1 90.64(5) 7_445 7 ?
Ge1 Te2 Sb1 90.63(5) 7_445 7_455 ?
Sb1 Te2 Sb1 90.63(5) 7_445 7_455 ?
Ge1 Te2 Sb1 90.63(5) 7 7_455 ?
Sb1 Te2 Sb1 90.63(5) 7 7_455 ?
Ge1 Te2 Ge1 90.63(5) 7_445 7_455 ?
Sb1 Te2 Ge1 90.63(5) 7_445 7_455 ?
Ge1 Te2 Ge1 90.63(5) 7 7_455 ?
Sb1 Te2 Ge1 90.63(5) 7 7_455 ?
Te3 Sb2 Te3 94.13(5) 13_554 13_444 ?
Te3 Sb2 Te3 94.13(5) 13_554 13_544 ?
Te3 Sb2 Te3 94.13(5) 13_444 13_544 ?
Ge2 Te3 Ge2 94.13(5) 7_445 7 ?
Sb2 Te3 Ge2 94.13(5) 7_445 7 ?
Ge2 Te3 Sb2 94.13(5) 7_445 7 ?
Sb2 Te3 Sb2 94.13(5) 7_445 7 ?
Ge2 Te3 Sb2 94.13(5) 7_445 7_455 ?
Sb2 Te3 Sb2 94.13(5) 7_445 7_455 ?
Ge2 Te3 Sb2 94.13(5) 7 7_455 ?
Sb2 Te3 Sb2 94.13(5) 7 7_455 ?
Ge2 Te3 Ge2 94.13(5) 7_445 7_455 ?
Sb2 Te3 Ge2 94.13(5) 7_445 7_455 ?
Ge2 Te3 Ge2 94.13(5) 7 7_455 ?
Sb2 Te3 Ge2 94.13(5) 7 7_455 ?
Sb4 Sb3 Sb4 94.67(4) 13 13_445 ?
Sb4 Sb3 Sb4 94.67(4) 13 13_545 ?
Sb4 Sb3 Sb4 94.67(4) 13_445 13_545 ?
Sb3 Sb4 Sb3 94.67(4) 7_444 7_554 ?
Sb3 Sb4 Sb3 94.67(4) 7_444 7_454 ?
Sb3 Sb4 Sb3 94.67(4) 7_554 7_454 ?
Sb6 Sb5 Sb6 94.48(4) 13_554 13_444 ?
Sb6 Sb5 Sb6 94.48(4) 13_554 13_544 ?
Sb6 Sb5 Sb6 94.48(4) 13_444 13_544 ?
Sb5 Sb6 Sb5 94.48(4) 7_445 7 ?
Sb5 Sb6 Sb5 94.48(4) 7_445 7_455 ?
Sb5 Sb6 Sb5 94.48(4) 7 7_455 ?

loop_
_geom_bond_atom_site_label_1
_geom_bond_atom_site_label_2
_geom_bond_distance
_geom_bond_site_symmetry_2
_geom_bond_publ_flag
Te1 Ge1 3.0439(11) 25_445 ?
Te1 Ge1 3.0439(11) 13_554 ?
Te1 Sb1 3.0439(11) 25_445 ?
Te1 Sb1 3.0439(11) 13_554 ?
Te1 Ge1 3.0439(11) 25 ?
Te1 Sb1 3.0439(11) 13_444 ?
Te1 Sb1 3.0439(11) 25 ?
Te1 Ge1 3.0439(11) 13_444 ?
Te1 Sb1 3.0439(11) 25_455 ?
Te1 Sb1 3.0439(11) 13_544 ?
Te1 Ge1 3.0439(11) 13_544 ?
Te1 Ge1 3.0439(11) 25_455 ?
Sb1 Te2 2.9943(14) 13_554 ?
Sb1 Te2 2.9943(14) 13_444 ?
Sb1 Te2 2.9943(14) 13_544 ?
Sb1 Te1 3.0439(11) 7_445 ?
Sb1 Te1 3.0439(11) 7 ?
Sb1 Te1 3.0439(11) 7_455 ?
Te2 Ge1 2.9943(14) 7_445 ?
Te2 Sb1 2.9943(14) 7_445 ?
Te2 Ge1 2.9943(14) 7 ?
Te2 Sb1 2.9943(14) 7 ?
Te2 Sb1 2.9943(14) 7_455 ?
Te2 Ge1 2.9943(14) 7_455 ?
Sb2 Te3 2.9079(13) 13_554 ?
Sb2 Te3 2.9079(13) 13_444 ?
Sb2 Te3 2.9079(13) 13_544 ?
Te3 Ge2 2.9079(13) 7_445 ?
Te3 Sb2 2.9079(13) 7_445 ?
Te3 Ge2 2.9079(13) 7 ?
Te3 Sb2 2.9079(13) 7 ?
Te3 Sb2 2.9079(13) 7_455 ?
Te3 Ge2 2.9079(13) 7_455 ?
Sb3 Sb4 2.8953(11) 13 ?
Sb3 Sb4 2.8953(11) 13_445 ?
Sb3 Sb4 2.8953(11) 13_545 ?
Sb4 Sb3 2.8953(11) 7_444 ?
Sb4 Sb3 2.8953(11) 7_554 ?
Sb4 Sb3 2.8953(11) 7_454 ?
Sb5 Sb6 2.8997(10) 13_554 ?
Sb5 Sb6 2.8997(10) 13_444 ?
Sb5 Sb6 2.8997(10) 13_544 ?
Sb6 Sb5 2.8997(10) 7_445 ?
Sb6 Sb5 2.8997(10) 7 ?
Sb6 Sb5 2.8997(10) 7_455 ?
